data_7125447
loop_
_publ_author_name
'Sun, Xiao-Peng'
'Tang, Zheng'
'Yao, Zi-Shuo'
'Tao, Jun'

_publ_section_title
;
 A homochiral 3D framework of mechanically interlocked 1D loops with
 solvent-dependent spin-state switching behaviors.
;
_journal_issue 1
_journal_name_full 'Chemical communications (Cambridge, England)'
_journal_page_first 133
_journal_page_last 136
_journal_paper_doi 10.1039/c9cc09063k
_journal_volume 56
_journal_year 2020
_chemical_formula_moiety 'C78 H62 B2 Fe N6 O8'
_chemical_formula_sum 'C78 H62 B2 Fe N6 O8'
_chemical_formula_weight 1288.80
_space_group_crystal_system monoclinic
_space_group_IT_number 5
_space_group_name_Hall 'C 2y'
_space_group_name_H-M_alt 'C 1 2 1'
_atom_sites_solution_hydrogens geom
_atom_sites_solution_primary dual
_audit_creation_date 2019-11-08
_audit_creation_method
;
Olex2 1.2
(compiled 2018.05.29 svn.r3508 for OlexSys, GUI svn.r5506)
;
_audit_update_record
;
2019-11-15 deposited with the CCDC.	2019-11-26 downloaded from the CCDC.
;
_cell_angle_alpha 90
_cell_angle_beta 104.814(2)
_cell_angle_gamma 90
_cell_formula_units_Z 4
_cell_length_a 31.9544(10)
_cell_length_b 16.4618(5)
_cell_length_c 17.8159(5)
_cell_measurement_reflns_used 3992
_cell_measurement_temperature 100
_cell_measurement_theta_max 49.95
_cell_measurement_theta_min 2.86
_cell_volume 9060.1(5)
_computing_molecular_graphics 'Olex2 (Dolomanov et al., 2009)'
_computing_publication_material 'Olex2 (Dolomanov et al., 2009)'
_computing_structure_refinement 'ShelXL (Sheldrick, 2015)'
_computing_structure_solution 'ShelXT (Sheldrick, 2015)'
_diffrn_ambient_temperature 99.71
_diffrn_measured_fraction_theta_full 0.995
_diffrn_measured_fraction_theta_max 0.995
_diffrn_measurement_device_type 'Bruker D8 VENTURE PHOTON II'
_diffrn_measurement_method '\f and \w scans'
_diffrn_radiation_monochromator 'Helios multilayer optic'
_diffrn_radiation_type CuK\a
_diffrn_radiation_wavelength 1.54178
_diffrn_reflns_av_R_equivalents 0.0953
_diffrn_reflns_av_unetI/netI 0.1163
_diffrn_reflns_Laue_measured_fraction_full 0.995
_diffrn_reflns_Laue_measured_fraction_max 0.995
_diffrn_reflns_limit_h_max 32
_diffrn_reflns_limit_h_min -30
_diffrn_reflns_limit_k_max 16
_diffrn_reflns_limit_k_min -15
_diffrn_reflns_limit_l_max 17
_diffrn_reflns_limit_l_min -17
_diffrn_reflns_number 21892
_diffrn_reflns_point_group_measured_fraction_full 0.925
_diffrn_reflns_point_group_measured_fraction_max 0.925
_diffrn_reflns_theta_full 50.626
_diffrn_reflns_theta_max 50.626
_diffrn_reflns_theta_min 2.861
_diffrn_source_type Microfocus
_diffrn_standards_number 0
_exptl_absorpt_coefficient_mu 1.704
_exptl_absorpt_correction_T_max 0.7500
_exptl_absorpt_correction_T_min 0.6433
_exptl_absorpt_correction_type multi-scan
_exptl_absorpt_process_details
;
SADABS-2016/2 (Bruker,2016/2) was used for absorption correction.
wR2(int) was 0.1134 before and 0.0869 after correction.
The Ratio of minimum to maximum transmission is 0.8577.
The \l/2 correction factor is Not present.
;
_exptl_crystal_colour red
_exptl_crystal_colour_primary red
_exptl_crystal_density_diffrn 0.945
_exptl_crystal_description block
_exptl_crystal_F_000 2688
_exptl_crystal_size_max 0.11
_exptl_crystal_size_mid 0.08
_exptl_crystal_size_min 0.04
_refine_diff_density_max 0.249
_refine_diff_density_min -0.217
_refine_diff_density_rms 0.049
_refine_ls_abs_structure_details
;
 Flack x determined using 1402 quotients [(I+)-(I-)]/[(I+)+(I-)]
 (Parsons, Flack and Wagner, Acta Cryst. B69 (2013) 249-259).
;
_refine_ls_abs_structure_Flack 0.091(9)
_refine_ls_extinction_method none
_refine_ls_goodness_of_fit_ref 0.943
_refine_ls_hydrogen_treatment constr
_refine_ls_matrix_type full
_refine_ls_number_parameters 868
_refine_ls_number_reflns 8855
_refine_ls_number_restraints 15
_refine_ls_restrained_S_all 0.946
_refine_ls_R_factor_all 0.1121
_refine_ls_R_factor_gt 0.0695
_refine_ls_shift/su_max 0.001
_refine_ls_shift/su_mean 0.000
_refine_ls_structure_factor_coef Fsqd
_refine_ls_weighting_details 'w=1/[\s^2^(Fo^2^)+(0.1064P)^2^] where P=(Fo^2^+2Fc^2^)/3'
_refine_ls_weighting_scheme calc
_refine_ls_wR_factor_gt 0.1738
_refine_ls_wR_factor_ref 0.1967
_reflns_Friedel_coverage 0.779
_reflns_Friedel_fraction_full 0.848
_reflns_Friedel_fraction_max 0.848
_reflns_number_gt 5183
_reflns_number_total 8855
_reflns_threshold_expression 'I > 2\s(I)'
_cod_data_source_file c9cc09063k2.cif
_cod_data_source_block 1CH3CN_100K
_cod_depositor_comments 'Adding full bibliography for 7125447--7125452.cif.'
_cod_database_code 7125447
_shelx_shelxl_version_number 2018/3
_shelx_space_group_comment
;
The symmetry employed for this shelxl refinement is uniquely defined
by the following loop, which should always be used as a source of
symmetry information in preference to the above space-group names.
They are only intended as comments.
;
_shelx_estimated_absorpt_t_max 0.935
_shelx_estimated_absorpt_t_min 0.835
_diffrn_source_source 'Incoatc Ius 3.0 '
_olex2_refinement_description
;
1. Fixed Uiso
 At 1.2 times of:
  All C(H) groups, All C(H,H) groups, All C(H,H,H,H) groups
 At 1.5 times of:
  All B(H,H,H) groups, All C(H,H,H) groups, All C(H,H,H,H,H,H) groups
2. Restrained distances
 O5-C49
 1.45 with sigma of 0.01
 B2-C2
 1.6 with sigma of 0.02
 C1-B1
 1.6 with sigma of 0.02
 O8B-C77
 1.45 with sigma of 0.02
 O8A-C77
 1.45 with sigma of 0.02
 O6B-C76
 1.5 with sigma of 0.02
 O6A-C76
 1.5 with sigma of 0.02
 O8A-C78A
 1.45 with sigma of 0.02
 O8B-C78B
 1.45 with sigma of 0.02
 C78A-C77
 2.3 with sigma of 0.02
 C78B-C77
 2.3 with sigma of 0.04
3. Rigid bond restraints
 C8, C9
 with sigma for 1-2 distances of 0.01 and sigma for 1-3 distances of 0.01
 C75, O6B
 with sigma for 1-2 distances of 0.01 and sigma for 1-3 distances of 0.01
 C76, O6B
 with sigma for 1-2 distances of 0.01 and sigma for 1-3 distances of 0.01
4. Others
 Sof(O8B)=Sof(C78B)=Sof(H78D)=Sof(H78E)=Sof(H78F)=1-FVAR(1)
 Sof(O8A)=Sof(C78A)=Sof(H78A)=Sof(H78B)=Sof(H78C)=FVAR(1)
 Fixed Sof: H75A(0.35) H75B(0.35) H75C(0.65) H75D(0.65) H76A(0.35) H76B(0.35)
 H76C(0.35) H76D(0.65) H76E(0.65) H76F(0.65) H77A(0.7) H77B(0.7) H77C(0.3)
 H77D(0.3) O6A(0.35) O6B(0.65)
 Fixed Uiso: C78A(0.26017) C78B(0.26947)
5.a Secondary CH2 refined with riding coordinates:
 C71(H71A,H71B), C73(H73A,H73B), C75(H75A,H75B), C75(H75C,H75D), C77(H77A,
 H77B), C77(H77C,H77D)
5.b Me refined with riding coordinates:
 C76(H76A,H76B,H76C), C76(H76D,H76E,H76F)
5.c Aromatic/amide H refined with riding coordinates:
 C3(H3), C4(H4), C6(H6), C7(H7), C11(H11), C13(H13), C14(H14), C18(H18),
 C19(H19), C22(H22), C23(H23), C25(H25), C27(H27), C28(H28), C33(H33), C34(H34),
  C35(H35), C36(H36), C37(H37), C38(H38), C40(H40), C41(H41), C45(H45),
 C47(H47), C48(H48), C52(H52), C53(H53), C56(H56), C57(H57), C59(H59), C61(H61),
  C62(H62), C67(H67), C68(H68), C69(H69), C70(H70)
5.d Idealised Me refined as rotating group:
 B2(H2A,H2B,H2C), C72(H72A,H72B,H72C), C74(H74A,H74B,H74C), B1(H1A,H1B,H1C),
 C78A(H78A,H78B,H78C), C78B(H78D,H78E,H78F)
;
_smtbx_masks_special_details
;
A solvent mask was calculated and 668.0 electrons were found in a volume of 2944.9\%A^3 in 1-CH^3^CN-100K void. This is consistent with the presence of 7.5[CH3CN ] per formula unit which account for 660.0 electrons.
;
_olex2_submission_special_instructions 'No special instructions were received'

loop_
_space_group_symop_operation_xyz
'x, y, z'
'-x, y, -z'
'x+1/2, y+1/2, z'
'-x+1/2, y+1/2, -z'

loop_
_atom_site_label
_atom_site_type_symbol
_atom_site_fract_x
_atom_site_fract_y
_atom_site_fract_z
_atom_site_U_iso_or_equiv
_atom_site_adp_type
_atom_site_occupancy
_atom_site_site_symmetry_order
_atom_site_calc_flag
_atom_site_refinement_flags_posn
_atom_site_refinement_flags_adp
_atom_site_refinement_flags_occupancy
_atom_site_disorder_assembly
_atom_site_disorder_group
B2 B 0.1803(8) 0.3764(15) 0.2846(11) 0.161(10) Uani 1 1 d D . . . .
H2A H 0.154371 0.367721 0.242053 0.241 Uiso 1 1 calc GR . . . .
H2B H 0.171796 0.386309 0.332874 0.241 Uiso 1 1 calc GR . . . .
H2C H 0.198760 0.328000 0.290650 0.241 Uiso 1 1 calc GR . . . .
C1 C 0.3119(6) 0.7582(13) 0.2516(9) 0.127(6) Uani 1 1 d D . . . .
C2 C 0.2059(5) 0.4517(10) 0.2657(7) 0.094(4) Uani 1 1 d D . . . .
C3 C 0.2056(5) 0.7450(10) 0.2789(7) 0.105(5) Uani 1 1 d . . . . .
H3 H 0.230531 0.759813 0.318332 0.127 Uiso 1 1 calc R . . . .
C4 C 0.1711(5) 0.7938(11) 0.2637(7) 0.109(5) Uani 1 1 d . . . . .
H4 H 0.171598 0.842882 0.292058 0.130 Uiso 1 1 calc R . . . .
C5 C 0.1353(5) 0.7729(14) 0.2075(9) 0.120(6) Uani 1 1 d . . . . .
C6 C 0.1362(5) 0.6987(12) 0.1676(8) 0.113(5) Uani 1 1 d . . . . .
H6 H 0.111663 0.682518 0.127988 0.135 Uiso 1 1 calc R . . . .
C7 C 0.1705(5) 0.6527(11) 0.1848(8) 0.117(5) Uani 1 1 d . . . . .
H7 H 0.169977 0.602723 0.157847 0.141 Uiso 1 1 calc R . . . .
C8 C 0.0994(7) 0.8254(12) 0.1915(8) 0.147(7) Uani 1 1 d . U . . .
C9 C 0.0648(6) 0.8650(12) 0.1729(8) 0.130(6) Uani 1 1 d . U . . .
C10 C 0.0240(4) 0.9058(12) 0.1444(8) 0.102(5) Uani 1 1 d . . . . .
C11 C 0.0187(5) 0.9840(12) 0.1681(8) 0.113(5) Uani 1 1 d . . . . .
H11 H 0.042018 1.008944 0.204768 0.135 Uiso 1 1 calc R . . . .
C12 C -0.0190(4) 1.0276(9) 0.1409(7) 0.083(3) Uani 1 1 d . . . . .
C13 C -0.0269(4) 1.1050(12) 0.1661(8) 0.116(5) Uani 1 1 d . . . . .
H13 H -0.005624 1.128244 0.207750 0.139 Uiso 1 1 calc R . . . .
C14 C -0.0623(4) 1.1487(9) 0.1356(7) 0.097(4) Uani 1 1 d . . . . .
H14 H -0.065233 1.203036 0.151619 0.117 Uiso 1 1 calc R . . . .
C15 C -0.0964(4) 1.1094(10) 0.0766(7) 0.094(4) Uani 1 1 d . . . . .
C16 C -0.0926(4) 1.0304(7) 0.0537(6) 0.079(3) Uani 1 1 d . . . . .
C17 C -0.0548(4) 0.9879(8) 0.0856(6) 0.079(3) Uani 1 1 d . . . . .
C18 C -0.0474(5) 0.9089(11) 0.0616(7) 0.113(5) Uani 1 1 d . . . . .
H18 H -0.069988 0.882236 0.024801 0.136 Uiso 1 1 calc R . . . .
C19 C -0.0103(5) 0.8704(10) 0.0883(7) 0.104(4) Uani 1 1 d . . . . .
H19 H -0.006652 0.817667 0.069207 0.125 Uiso 1 1 calc R . . . .
C20 C -0.1304(4) 0.9923(8) 0.0012(6) 0.086(3) Uani 1 1 d . . . . .
C21 C -0.1536(4) 0.9345(7) 0.0280(7) 0.076(3) Uani 1 1 d . . . . .
C22 C -0.1911(5) 0.8980(8) -0.0204(8) 0.103(4) Uani 1 1 d . . . . .
H22 H -0.206768 0.859225 0.001002 0.123 Uiso 1 1 calc R . . . .
C23 C -0.2054(5) 0.9180(9) -0.0997(6) 0.101(4) Uani 1 1 d . . . . .
H23 H -0.230242 0.892944 -0.132412 0.121 Uiso 1 1 calc R . . . .
C24 C -0.1820(5) 0.9754(9) -0.1279(6) 0.090(4) Uani 1 1 d . . . . .
C25 C -0.1949(5) 0.9961(9) -0.2094(8) 0.104(4) Uani 1 1 d . . . . .
H25 H -0.220576 0.973767 -0.242135 0.125 Uiso 1 1 calc R . . . .
C26 C -0.1693(5) 1.0491(10) -0.2392(6) 0.101(4) Uani 1 1 d . . . . .
C27 C -0.1299(4) 1.0824(8) -0.1909(6) 0.091(4) Uani 1 1 d . . . . .
H27 H -0.112308 1.117572 -0.212033 0.110 Uiso 1 1 calc R . . . .
C28 C -0.1185(4) 1.0623(9) -0.1143(7) 0.093(4) Uani 1 1 d . . . . .
H28 H -0.092528 1.084340 -0.082474 0.112 Uiso 1 1 calc R . . . .
C29 C -0.1428(4) 1.0117(8) -0.0806(5) 0.079(3) Uani 1 1 d . . . . .
C30 C -0.1839(5) 1.0739(10) -0.3189(9) 0.125(5) Uani 1 1 d . . . . .
C31 C -0.1969(4) 1.0868(9) -0.3887(9) 0.109(4) Uani 1 1 d . . . . .
C32 C -0.2065(4) 1.0997(10) -0.4691(6) 0.093(4) Uani 1 1 d . . . . .
C33 C -0.1779(4) 1.1226(8) -0.5100(7) 0.092(4) Uani 1 1 d . . . . .
H33 H -0.149141 1.135344 -0.482321 0.111 Uiso 1 1 calc R . . . .
C34 C -0.1886(4) 1.1280(8) -0.5882(7) 0.094(4) Uani 1 1 d . . . . .
H34 H -0.167059 1.143135 -0.613643 0.112 Uiso 1 1 calc R . . . .
C35 C -0.2602(4) 1.0935(9) -0.5946(6) 0.095(4) Uani 1 1 d . . . . .
H35 H -0.289089 1.084777 -0.624018 0.114 Uiso 1 1 calc R . . . .
C36 C -0.2495(5) 1.0868(8) -0.5123(6) 0.099(4) Uani 1 1 d . . . . .
H36 H -0.271295 1.073641 -0.486586 0.118 Uiso 1 1 calc R . . . .
C37 C 0.3449(4) 0.5537(8) 0.2330(6) 0.085(4) Uani 1 1 d . . . . .
H37 H 0.338814 0.590129 0.190282 0.102 Uiso 1 1 calc R . . . .
C38 C 0.3854(4) 0.5208(7) 0.2570(6) 0.083(3) Uani 1 1 d . . . . .
H38 H 0.407291 0.537735 0.233106 0.099 Uiso 1 1 calc R . . . .
C39 C 0.3953(4) 0.4614(8) 0.3175(6) 0.086(4) Uani 1 1 d . . . . .
C40 C 0.3615(4) 0.4421(8) 0.3508(6) 0.082(3) Uani 1 1 d . . . . .
H40 H 0.366054 0.404044 0.392212 0.098 Uiso 1 1 calc R . . . .
C41 C 0.3217(4) 0.4781(7) 0.3240(6) 0.076(3) Uani 1 1 d . . . . .
H41 H 0.299235 0.460676 0.346268 0.091 Uiso 1 1 calc R . . . .
C42 C 0.4369(4) 0.4257(8) 0.3425(6) 0.079(3) Uani 1 1 d . . . . .
C43 C 0.4721(5) 0.3996(10) 0.3612(7) 0.102(4) Uani 1 1 d . . . . .
C44 C 0.5157(5) 0.3612(10) 0.3912(7) 0.098(4) Uani 1 1 d . . . . .
C45 C 0.5512(4) 0.4074(9) 0.3894(7) 0.089(4) Uani 1 1 d . . . . .
H45 H 0.547668 0.460678 0.368165 0.107 Uiso 1 1 calc R . . . .
C46 C 0.5931(5) 0.3747(8) 0.4197(6) 0.086(4) Uani 1 1 d . . . . .
C47 C 0.6308(4) 0.4171(8) 0.4202(6) 0.082(3) Uani 1 1 d . . . . .
H47 H 0.628676 0.470809 0.400005 0.098 Uiso 1 1 calc R . . . .
C48 C 0.6699(5) 0.3841(10) 0.4485(6) 0.094(4) Uani 1 1 d . . . . .
H48 H 0.695428 0.414838 0.451010 0.113 Uiso 1 1 calc R . . . .
C49 C 0.6726(5) 0.3047(10) 0.4738(7) 0.093(4) Uani 1 1 d D . . . .
C50 C 0.6402(5) 0.2596(10) 0.4753(6) 0.085(4) Uani 1 1 d . . . . .
C51 C 0.5965(4) 0.2919(8) 0.4465(6) 0.081(3) Uani 1 1 d . . . . .
C52 C 0.5583(4) 0.2475(8) 0.4458(7) 0.090(4) Uani 1 1 d . . . . .
H52 H 0.560230 0.192872 0.463563 0.108 Uiso 1 1 calc R . . . .
C53 C 0.5204(5) 0.2824(9) 0.4204(7) 0.095(4) Uani 1 1 d . . . . .
H53 H 0.495161 0.252741 0.422037 0.114 Uiso 1 1 calc R . . . .
C54 C 0.6439(4) 0.1712(10) 0.4999(7) 0.093(4) Uani 1 1 d . . . . .
C55 C 0.6314(5) 0.1093(13) 0.4522(7) 0.121(5) Uani 1 1 d . . . . .
C56 C 0.6326(9) 0.0334(13) 0.4784(13) 0.207(12) Uani 1 1 d . . . . .
H56 H 0.622671 -0.008237 0.441104 0.248 Uiso 1 1 calc R . . . .
C57 C 0.6465(7) 0.0106(11) 0.5528(10) 0.171(8) Uani 1 1 d . . . . .
H57 H 0.645963 -0.044701 0.567954 0.205 Uiso 1 1 calc R . . . .
C58 C 0.6621(6) 0.0734(12) 0.6084(8) 0.131(6) Uani 1 1 d . . . . .
C59 C 0.6766(6) 0.0546(11) 0.6892(8) 0.140(7) Uani 1 1 d . . . . .
H59 H 0.680110 -0.000297 0.706171 0.168 Uiso 1 1 calc R . . . .
C60 C 0.6850(5) 0.1150(12) 0.7399(8) 0.125(5) Uani 1 1 d . . . . .
C61 C 0.6845(5) 0.1988(10) 0.7161(7) 0.114(5) Uani 1 1 d . . . . .
H61 H 0.692726 0.240524 0.753800 0.137 Uiso 1 1 calc R . . . .
C62 C 0.6725(5) 0.2173(9) 0.6411(8) 0.107(5) Uani 1 1 d . . . . .
H62 H 0.673004 0.272221 0.625039 0.128 Uiso 1 1 calc R . . . .
C63 C 0.6583(5) 0.1528(10) 0.5829(7) 0.115(5) Uani 1 1 d . . . . .
C64 C 0.7028(6) 0.1004(12) 0.8278(8) 0.138(6) Uani 1 1 d . . . . .
C65 C 0.7114(5) 0.0913(11) 0.8916(8) 0.125(6) Uani 1 1 d . . . . .
C66 C 0.7265(5) 0.0911(11) 0.9733(9) 0.114(5) Uani 1 1 d . . . . .
C67 C 0.7306(5) 0.1601(13) 1.0128(9) 0.126(6) Uani 1 1 d . . . . .
H67 H 0.725126 0.209220 0.983889 0.151 Uiso 1 1 calc R . . . .
C68 C 0.7425(5) 0.1663(10) 1.0950(8) 0.103(4) Uani 1 1 d . . . . .
H68 H 0.746399 0.217708 1.119979 0.123 Uiso 1 1 calc R . . . .
C69 C 0.7436(4) 0.0262(9) 1.1000(7) 0.087(4) Uani 1 1 d . . . . .
H69 H 0.748996 -0.022373 1.129659 0.105 Uiso 1 1 calc R . . . .
C70 C 0.7316(4) 0.0192(10) 1.0204(7) 0.105(4) Uani 1 1 d . . . . .
H70 H 0.726730 -0.032879 0.996823 0.126 Uiso 1 1 calc R . . . .
C71 C -0.1401(5) 1.2315(10) 0.0669(11) 0.129(5) Uani 1 1 d . . . . .
H71A H -0.169583 1.250094 0.039934 0.154 Uiso 1 1 calc R . . . .
H71B H -0.138126 1.231772 0.123309 0.154 Uiso 1 1 calc R . . . .
C72 C -0.1141(9) 1.3078(19) -0.0303(18) 0.249(14) Uani 1 1 d . . . . .
H72A H -0.143882 1.324044 -0.055723 0.373 Uiso 1 1 calc GR . . . .
H72B H -0.106274 1.260222 -0.056875 0.373 Uiso 1 1 calc GR . . . .
H72C H -0.094376 1.352676 -0.032835 0.373 Uiso 1 1 calc GR . . . .
C73 C -0.1633(5) 0.8604(9) 0.1391(7) 0.109(5) Uani 1 1 d . . . . .
H73A H -0.152478 0.862514 0.196292 0.131 Uiso 1 1 calc R . . . .
H73B H -0.194056 0.876989 0.125145 0.131 Uiso 1 1 calc R . . . .
C74 C -0.1172(5) 0.7438(12) 0.1339(10) 0.149(7) Uani 1 1 d . . . . .
H74A H -0.097674 0.774701 0.110121 0.224 Uiso 1 1 calc GR . . . .
H74B H -0.119290 0.687762 0.114723 0.224 Uiso 1 1 calc GR . . . .
H74C H -0.105801 0.743896 0.190418 0.224 Uiso 1 1 calc GR . . . .
C75 C 0.7510(7) 0.3291(19) 0.5303(11) 0.194(11) Uani 1 1 d . U . . .
H75A H 0.741817 0.364519 0.568043 0.233 Uiso 0.35 1 calc R . P A 1
H75B H 0.775866 0.297258 0.560851 0.233 Uiso 0.35 1 calc R . P A 1
H75C H 0.774903 0.311450 0.574527 0.233 Uiso 0.65 1 calc R . P B 2
H75D H 0.741564 0.385306 0.536910 0.233 Uiso 0.65 1 calc R . P B 2
C76 C 0.7977(6) 0.3441(17) 0.4480(12) 0.217(12) Uani 1 1 d D U . . .
H76A H 0.808514 0.384977 0.417628 0.325 Uiso 0.35 1 calc R . P C 1
H76B H 0.822107 0.320888 0.487157 0.325 Uiso 0.35 1 calc R . P C 1
H76C H 0.782859 0.300928 0.413508 0.325 Uiso 0.35 1 calc R . P C 1
H76D H 0.805273 0.335365 0.398685 0.325 Uiso 0.65 1 calc R . P D 2
H76E H 0.796148 0.402538 0.457477 0.325 Uiso 0.65 1 calc R . P D 2
H76F H 0.819917 0.319483 0.490304 0.325 Uiso 0.65 1 calc R . P D 2
C77 C 0.6033(7) 0.0698(13) 0.3182(10) 0.164(8) Uani 1 1 d D . . . .
H77A H 0.611200 0.014008 0.337451 0.197 Uiso 0.7 1 calc R . P E 1
H77B H 0.611024 0.078988 0.268555 0.197 Uiso 0.7 1 calc R . P E 1
H77C H 0.629352 0.044201 0.308229 0.197 Uiso 0.3 1 calc R . P F 2
H77D H 0.589536 0.100413 0.270464 0.197 Uiso 0.3 1 calc R . P F 2
C78A C 0.5364(12) 0.017(3) 0.323(3) 0.260 Uiso 0.65(2) 1 d D . P G 1
H78A H 0.556283 -0.029425 0.328399 0.390 Uiso 0.65(2) 1 calc GR . P G 1
H78B H 0.512087 0.009059 0.277615 0.390 Uiso 0.65(2) 1 calc GR . P G 1
H78C H 0.525526 0.020588 0.369872 0.390 Uiso 0.65(2) 1 calc GR . P G 1
O8A O 0.5589(10) 0.090(2) 0.3147(19) 0.262(15) Uiso 0.65(2) 1 d D . P G 1
Fe1 Fe 0.25958(6) 0.60516(14) 0.25354(9) 0.0879(6) Uani 1 1 d . . . . .
N1 N 0.2944(4) 0.6981(8) 0.2544(6) 0.096(4) Uani 1 1 d . . . . .
N2 N 0.2252(3) 0.5071(9) 0.2563(5) 0.090(3) Uani 1 1 d . . . . .
N3 N 0.2060(3) 0.6729(8) 0.2383(6) 0.101(3) Uani 1 1 d . . . . .
N4 N 0.3120(3) 0.5354(6) 0.2692(5) 0.078(3) Uani 1 1 d . . . . .
N5 N -0.2291(3) 1.1124(7) -0.6310(5) 0.090(3) Uani 1 1 d . . . . .
N6 N 0.7481(3) 0.0949(8) 1.1375(5) 0.091(3) Uani 1 1 d . . . . .
O1 O -0.1353(3) 1.1506(6) 0.0442(5) 0.107(3) Uani 1 1 d . . . . .
O2 O -0.1108(5) 1.2871(9) 0.0528(9) 0.178(5) Uani 1 1 d . . . . .
O3 O -0.1391(3) 0.9148(6) 0.1051(4) 0.105(3) Uani 1 1 d . . . . .
O4 O -0.1598(4) 0.7810(7) 0.1135(5) 0.130(3) Uani 1 1 d . . . . .
O5 O 0.7144(3) 0.2676(7) 0.5041(5) 0.114(3) Uani 1 1 d D . . . .
O7 O 0.6193(3) 0.1290(6) 0.3732(5) 0.127(3) Uani 1 1 d . . . . .
O6A O 0.7684(7) 0.3811(14) 0.4855(14) 0.081(6) Uani 0.35 1 d D . P H 1
O6B O 0.7579(5) 0.3086(14) 0.4448(12) 0.156(7) Uani 0.65 1 d D U P H 2
C78B C 0.552(3) -0.016(5) 0.239(3) 0.269 Uiso 0.35(2) 1 d D . P G 2
H78D H 0.572135 -0.042622 0.213099 0.404 Uiso 0.35(2) 1 calc GR . P G 2
H78E H 0.540678 0.033601 0.210217 0.404 Uiso 0.35(2) 1 calc GR . P G 2
H78F H 0.528132 -0.052821 0.239379 0.404 Uiso 0.35(2) 1 calc GR . P G 2
O8B O 0.5752(7) 0.0053(14) 0.3190(13) 0.091(9) Uiso 0.35(2) 1 d D . P G 2
B1 B 0.3398(13) 0.843(2) 0.2487(17) 0.27(2) Uani 1 1 d D . . . .
H1A H 0.324940 0.875776 0.203902 0.405 Uiso 1 1 calc GR . . . .
H1B H 0.368910 0.829181 0.244122 0.405 Uiso 1 1 calc GR . . . .
H1C H 0.342122 0.874176 0.296511 0.405 Uiso 1 1 calc GR . . . .

loop_
_atom_site_aniso_label
_atom_site_aniso_U_11
_atom_site_aniso_U_22
_atom_site_aniso_U_33
_atom_site_aniso_U_23
_atom_site_aniso_U_13
_atom_site_aniso_U_12
B2 0.19(2) 0.20(2) 0.098(13) -0.011(14) 0.044(13) -0.09(2)
C1 0.156(17) 0.139(17) 0.081(10) 0.008(11) 0.022(10) 0.041(14)
C2 0.086(10) 0.132(14) 0.063(8) 0.002(8) 0.015(7) -0.002(9)
C3 0.130(13) 0.122(13) 0.063(8) -0.003(8) 0.023(8) 0.042(11)
C4 0.111(12) 0.158(15) 0.062(8) 0.018(8) 0.032(8) 0.025(11)
C5 0.086(10) 0.197(19) 0.076(10) 0.042(11) 0.019(8) 0.060(12)
C6 0.105(12) 0.165(16) 0.056(8) 0.031(10) -0.003(7) 0.022(11)
C7 0.095(10) 0.168(15) 0.080(9) 0.018(9) 0.004(8) 0.038(11)
C8 0.194(18) 0.186(18) 0.071(9) 0.025(9) 0.050(10) 0.098(15)
C9 0.152(14) 0.176(16) 0.070(9) 0.013(9) 0.039(9) 0.061(12)
C10 0.089(10) 0.141(14) 0.078(9) 0.033(9) 0.026(8) 0.061(10)
C11 0.089(11) 0.152(16) 0.100(10) 0.027(11) 0.031(8) -0.005(11)
C12 0.058(8) 0.103(11) 0.077(8) 0.015(7) -0.004(6) 0.025(8)
C13 0.081(9) 0.127(13) 0.117(10) 0.040(12) -0.015(7) 0.010(10)
C14 0.102(10) 0.103(10) 0.072(7) 0.009(7) -0.006(7) -0.010(9)
C15 0.085(9) 0.103(11) 0.086(8) 0.046(9) 0.009(7) 0.004(9)
C16 0.115(11) 0.049(8) 0.063(7) 0.007(6) 0.006(7) 0.002(7)
C17 0.067(7) 0.101(10) 0.067(7) 0.032(7) 0.016(6) 0.019(7)
C18 0.120(12) 0.147(14) 0.063(8) -0.023(8) 0.006(7) 0.053(11)
C19 0.113(11) 0.135(12) 0.064(8) 0.006(8) 0.024(8) 0.043(10)
C20 0.091(8) 0.090(9) 0.069(8) -0.014(7) 0.006(7) 0.006(8)
C21 0.071(8) 0.073(8) 0.078(9) -0.015(7) 0.010(7) -0.019(7)
C22 0.126(11) 0.086(9) 0.097(10) 0.014(7) 0.031(9) -0.003(8)
C23 0.122(10) 0.128(12) 0.044(7) 0.000(7) 0.006(7) 0.003(9)
C24 0.120(11) 0.105(10) 0.050(7) 0.001(7) 0.030(8) 0.021(8)
C25 0.100(10) 0.121(12) 0.080(9) 0.001(8) 0.003(8) 0.019(9)
C26 0.112(11) 0.151(13) 0.038(7) 0.015(7) 0.017(7) 0.034(9)
C27 0.083(8) 0.133(12) 0.046(6) 0.008(7) -0.006(6) 0.017(7)
C28 0.078(8) 0.118(10) 0.072(8) 0.011(7) -0.003(7) 0.032(7)
C29 0.074(7) 0.119(10) 0.036(6) 0.013(6) 0.003(6) 0.009(7)
C30 0.148(12) 0.146(15) 0.081(11) 0.008(9) 0.028(9) 0.054(10)
C31 0.120(10) 0.113(12) 0.087(11) 0.006(8) 0.012(8) 0.026(9)
C32 0.090(8) 0.138(11) 0.037(6) -0.002(7) -0.008(6) 0.027(9)
C33 0.101(9) 0.105(10) 0.064(8) -0.002(7) 0.009(7) 0.016(8)
C34 0.104(9) 0.113(11) 0.060(8) -0.003(7) 0.014(7) -0.002(8)
C35 0.094(8) 0.136(12) 0.067(7) 0.024(8) 0.040(6) 0.039(9)
C36 0.135(11) 0.104(11) 0.063(7) 0.017(7) 0.036(7) 0.055(9)
C37 0.092(9) 0.120(10) 0.043(6) 0.010(6) 0.017(6) 0.019(8)
C38 0.088(9) 0.082(8) 0.075(8) -0.004(7) 0.016(6) -0.008(7)
C39 0.093(10) 0.106(10) 0.055(7) 0.014(7) 0.009(7) 0.016(7)
C40 0.079(8) 0.109(10) 0.052(6) 0.023(6) 0.007(6) 0.021(7)
C41 0.096(9) 0.077(8) 0.049(6) 0.000(6) 0.011(6) -0.001(7)
C42 0.072(8) 0.090(9) 0.070(7) 0.006(6) 0.010(6) 0.002(7)
C43 0.109(12) 0.137(13) 0.062(8) 0.005(8) 0.029(8) 0.000(10)
C44 0.089(11) 0.119(12) 0.073(8) -0.005(8) 0.000(7) 0.019(9)
C45 0.059(7) 0.116(10) 0.082(8) 0.009(7) -0.001(6) 0.030(8)
C46 0.132(13) 0.075(9) 0.050(6) -0.001(6) 0.022(7) 0.020(9)
C47 0.073(8) 0.095(9) 0.074(7) 0.016(6) 0.013(6) -0.010(8)
C48 0.090(10) 0.134(14) 0.056(7) 0.001(8) 0.015(6) -0.018(9)
C49 0.106(12) 0.108(13) 0.070(8) 0.019(8) 0.030(8) 0.018(10)
C50 0.099(10) 0.114(12) 0.049(6) 0.018(7) 0.034(6) 0.028(10)
C51 0.098(10) 0.094(10) 0.057(6) -0.003(6) 0.028(6) 0.024(8)
C52 0.080(9) 0.079(9) 0.110(10) 0.012(7) 0.023(7) 0.009(8)
C53 0.098(10) 0.110(11) 0.085(8) 0.046(8) 0.036(7) 0.015(9)
C54 0.099(9) 0.140(13) 0.040(7) 0.019(8) 0.018(6) 0.041(9)
C55 0.184(14) 0.137(14) 0.034(7) 0.014(10) 0.014(7) 0.047(13)
C56 0.33(3) 0.100(15) 0.137(19) -0.011(13) -0.035(17) 0.049(17)
C57 0.30(3) 0.106(13) 0.080(11) 0.030(11) 0.001(13) 0.034(15)
C58 0.216(17) 0.122(14) 0.057(9) 0.030(9) 0.040(9) 0.068(12)
C59 0.221(18) 0.125(13) 0.067(9) 0.027(9) 0.023(10) 0.084(12)
C60 0.188(15) 0.119(12) 0.069(9) -0.004(10) 0.034(8) 0.061(12)
C61 0.183(15) 0.105(12) 0.055(8) 0.009(7) 0.031(8) 0.051(10)
C62 0.169(13) 0.093(10) 0.076(9) 0.017(8) 0.062(9) 0.038(9)
C63 0.177(14) 0.113(12) 0.067(9) 0.008(9) 0.053(9) 0.070(10)
C64 0.212(16) 0.145(14) 0.063(9) 0.013(10) 0.046(9) 0.053(14)
C65 0.173(13) 0.156(15) 0.047(8) 0.040(8) 0.030(7) 0.065(12)
C66 0.147(12) 0.114(13) 0.082(10) 0.013(10) 0.035(8) 0.031(10)
C67 0.123(12) 0.166(18) 0.085(12) 0.045(12) 0.020(9) 0.061(12)
C68 0.130(11) 0.103(11) 0.076(9) 0.024(8) 0.030(8) 0.037(9)
C69 0.097(9) 0.098(10) 0.063(8) 0.008(7) 0.013(6) 0.016(8)
C70 0.107(10) 0.139(13) 0.061(8) 0.025(8) 0.006(7) 0.025(9)
C71 0.112(12) 0.094(12) 0.191(17) 0.023(11) 0.059(12) 0.023(10)
C72 0.25(3) 0.23(3) 0.30(4) 0.04(3) 0.12(3) 0.12(2)
C73 0.171(14) 0.087(10) 0.078(8) -0.018(8) 0.050(9) -0.041(10)
C74 0.086(10) 0.199(19) 0.148(14) 0.051(13) 0.005(9) 0.024(11)
C75 0.129(15) 0.33(3) 0.111(11) 0.113(17) 0.002(12) 0.035(18)
C76 0.105(14) 0.36(4) 0.179(19) -0.10(2) 0.017(13) -0.083(17)
C77 0.24(2) 0.159(18) 0.091(11) -0.019(12) 0.032(12) -0.024(16)
Fe1 0.0899(12) 0.1165(15) 0.0543(9) 0.0099(11) 0.0131(8) 0.0213(13)
N1 0.119(10) 0.100(9) 0.063(6) 0.006(7) 0.015(6) 0.016(8)
N2 0.069(7) 0.140(11) 0.052(6) 0.012(6) -0.002(5) 0.018(7)
N3 0.081(8) 0.129(10) 0.081(7) 0.035(7) 0.001(6) 0.015(7)
N4 0.080(6) 0.113(8) 0.035(4) -0.001(5) 0.007(5) 0.016(5)
N5 0.108(7) 0.097(7) 0.056(5) 0.005(6) 0.005(6) 0.036(7)
N6 0.104(7) 0.102(8) 0.064(6) 0.016(7) 0.017(5) 0.046(7)
O1 0.119(7) 0.105(8) 0.087(6) -0.010(5) 0.009(5) 0.028(6)
O2 0.185(12) 0.165(12) 0.177(13) 0.058(10) 0.032(10) -0.014(10)
O3 0.133(7) 0.125(7) 0.052(5) 0.003(5) 0.012(5) -0.035(6)
O4 0.178(11) 0.099(8) 0.097(7) 0.014(6) 0.008(6) -0.016(7)
O5 0.085(6) 0.173(10) 0.080(6) 0.001(6) 0.014(5) 0.033(7)
O7 0.170(9) 0.116(8) 0.083(6) 0.002(6) 0.009(6) 0.043(7)
O6A 0.082(16) 0.071(15) 0.086(16) -0.007(13) 0.016(13) 0.008(12)
O6B 0.104(11) 0.20(2) 0.161(14) -0.012(15) 0.027(10) -0.032(11)
B1 0.50(7) 0.20(3) 0.18(3) -0.02(2) 0.20(4) -0.10(4)

loop_
_atom_type_symbol
_atom_type_description
_atom_type_scat_dispersion_real
_atom_type_scat_dispersion_imag
_atom_type_scat_source
C C 0.0181 0.0091 'International Tables Vol C Tables 4.2.6.8 and 6.1.1.4'
H H 0.0000 0.0000 'International Tables Vol C Tables 4.2.6.8 and 6.1.1.4'
B B 0.0090 0.0039 'International Tables Vol C Tables 4.2.6.8 and 6.1.1.4'
Fe Fe -1.1336 3.1974 'International Tables Vol C Tables 4.2.6.8 and 6.1.1.4'
N N 0.0311 0.0180 'International Tables Vol C Tables 4.2.6.8 and 6.1.1.4'
O O 0.0492 0.0322 'International Tables Vol C Tables 4.2.6.8 and 6.1.1.4'

loop_
_geom_angle_atom_site_label_1
_geom_angle_atom_site_label_2
_geom_angle_atom_site_label_3
_geom_angle
_geom_angle_site_symmetry_1
_geom_angle_site_symmetry_3
H2A B2 H2B 109.5 . .
H2A B2 H2C 109.5 . .
H2B B2 H2C 109.5 . .
C2 B2 H2A 109.5 . .
C2 B2 H2B 109.5 . .
C2 B2 H2C 109.5 . .
N1 C1 B1 177(2) . .
N2 C2 B2 176.2(15) . .
C4 C3 H3 119.1 . .
C4 C3 N3 121.7(14) . .
N3 C3 H3 119.1 . .
C3 C4 H4 120.3 . .
C3 C4 C5 119.4(17) . .
C5 C4 H4 120.3 . .
C4 C5 C6 117.9(13) . .
C4 C5 C8 119(2) . .
C8 C5 C6 123.2(17) . .
C5 C6 H6 119.7 . .
C7 C6 C5 120.5(14) . .
C7 C6 H6 119.7 . .
C6 C7 H7 118.8 . .
C6 C7 N3 122.5(16) . .
N3 C7 H7 118.8 . .
C9 C8 C5 173(2) . .
C8 C9 C10 174.2(17) . .
C11 C10 C9 119.9(17) . .
C11 C10 C19 118.1(12) . .
C19 C10 C9 121.8(17) . .
C10 C11 H11 118.6 . .
C12 C11 C10 122.9(14) . .
C12 C11 H11 118.6 . .
C11 C12 C13 125.2(13) . .
C11 C12 C17 117.9(14) . .
C13 C12 C17 116.7(11) . .
C12 C13 H13 117.7 . .
C14 C13 C12 124.5(13) . .
C14 C13 H13 117.7 . .
C13 C14 H14 121.5 . .
C13 C14 C15 116.9(14) . .
C15 C14 H14 121.5 . .
C16 C15 C14 121.9(11) . .
C16 C15 O1 118.0(11) . .
O1 C15 C14 120.0(14) . .
C15 C16 C17 119.1(11) . .
C15 C16 C20 118.3(11) . .
C17 C16 C20 122.4(11) . .
C16 C17 C12 120.2(12) . .
C16 C17 C18 122.5(12) . .
C18 C17 C12 117.1(11) . .
C17 C18 H18 118.7 . .
C19 C18 C17 122.6(14) . .
C19 C18 H18 118.7 . .
C10 C19 H19 119.3 . .
C18 C19 C10 121.4(14) . .
C18 C19 H19 119.3 . .
C21 C20 C16 120.5(10) . .
C21 C20 C29 118.3(11) . .
C29 C20 C16 121.1(12) . .
C20 C21 C22 122.1(11) . .
C20 C21 O3 116.1(9) . .
O3 C21 C22 121.8(11) . .
C21 C22 H22 119.3 . .
C23 C22 C21 121.3(13) . .
C23 C22 H22 119.3 . .
C22 C23 H23 121.4 . .
C24 C23 C22 117.2(12) . .
C24 C23 H23 121.4 . .
C23 C24 C25 119.0(13) . .
C23 C24 C29 122.8(11) . .
C25 C24 C29 118.1(13) . .
C24 C25 H25 120.5 . .
C26 C25 C24 119.1(13) . .
C26 C25 H25 120.5 . .
C25 C26 C27 121.4(10) . .
C25 C26 C30 118.8(14) . .
C30 C26 C27 119.8(15) . .
C26 C27 H27 120.8 . .
C28 C27 C26 118.4(12) . .
C28 C27 H27 120.8 . .
C27 C28 H28 118.3 . .
C27 C28 C29 123.3(11) . .
C29 C28 H28 118.3 . .
C20 C29 C24 117.9(12) . .
C28 C29 C20 122.4(11) . .
C28 C29 C24 119.7(10) . .
C31 C30 C26 173.5(18) . .
C30 C31 C32 173.0(15) . .
C31 C32 C36 117.6(13) . .
C33 C32 C31 126.0(12) . .
C33 C32 C36 116.4(10) . .
C32 C33 H33 118.5 . .
C34 C33 C32 123.0(12) . .
C34 C33 H33 118.5 . .
C33 C34 H34 119.2 . .
N5 C34 C33 121.6(12) . .
N5 C34 H34 119.2 . .
C36 C35 H35 120.0 . .
N5 C35 H35 120.0 . .
N5 C35 C36 120.0(11) . .
C32 C36 C35 119.6(12) . .
C32 C36 H36 120.2 . .
C35 C36 H36 120.2 . .
C38 C37 H37 118.9 . .
C38 C37 N4 122.3(10) . .
N4 C37 H37 118.9 . .
C37 C38 H38 119.5 . .
C37 C38 C39 121.1(12) . .
C39 C38 H38 119.5 . .
C40 C39 C38 115.5(11) . .
C40 C39 C42 122.6(11) . .
C42 C39 C38 121.9(12) . .
C39 C40 H40 119.9 . .
C41 C40 C39 120.1(10) . .
C41 C40 H40 119.9 . .
C40 C41 H41 117.2 . .
N4 C41 C40 125.6(11) . .
N4 C41 H41 117.2 . .
C43 C42 C39 176.4(15) . .
C42 C43 C44 174.2(15) . .
C45 C44 C43 117.1(14) . .
C45 C44 C53 121.0(12) . .
C53 C44 C43 121.9(15) . .
C44 C45 H45 120.5 . .
C44 C45 C46 119.1(13) . .
C46 C45 H45 120.5 . .
C45 C46 C51 118.1(14) . .
C47 C46 C45 122.9(13) . .
C47 C46 C51 118.9(12) . .
C46 C47 H47 119.2 . .
C48 C47 C46 121.5(12) . .
C48 C47 H47 119.2 . .
C47 C48 H48 120.6 . .
C47 C48 C49 118.8(12) . .
C49 C48 H48 120.6 . .
C48 C49 O5 119.9(15) . .
C50 C49 C48 125.0(12) . .
C50 C49 O5 115.0(13) . .
C49 C50 C51 119.2(13) . .
C49 C50 C54 124.0(12) . .
C51 C50 C54 116.6(14) . .
C46 C51 C50 116.4(13) . .
C52 C51 C46 119.6(12) . .
C52 C51 C50 124.0(13) . .
C51 C52 H52 120.2 . .
C53 C52 C51 119.5(12) . .
C53 C52 H52 120.2 . .
C44 C53 H53 118.7 . .
C52 C53 C44 122.6(13) . .
C52 C53 H53 118.7 . .
C55 C54 C50 124.5(11) . .
C55 C54 C63 117.0(14) . .
C63 C54 C50 118.1(14) . .
C54 C55 C56 121.5(13) . .
C54 C55 O7 115.3(16) . .
C56 C55 O7 123.1(19) . .
C55 C56 H56 117.2 . .
C55 C56 C57 125.6(18) . .
C57 C56 H56 117.2 . .
C56 C57 H57 121.6 . .
C56 C57 C58 116.8(16) . .
C58 C57 H57 121.6 . .
C59 C58 C57 120.4(17) . .
C63 C58 C57 118.1(13) . .
C63 C58 C59 121.1(16) . .
C58 C59 H59 120.6 . .
C60 C59 C58 118.8(16) . .
C60 C59 H59 120.6 . .
C59 C60 C61 122.1(13) . .
C59 C60 C64 122.3(16) . .
C61 C60 C64 114.9(15) . .
C60 C61 H61 120.2 . .
C62 C61 C60 119.6(14) . .
C62 C61 H61 120.2 . .
C61 C62 H62 120.0 . .
C61 C62 C63 120.1(13) . .
C63 C62 H62 120.0 . .
C54 C63 C62 121.5(15) . .
C58 C63 C54 120.5(14) . .
C58 C63 C62 117.8(13) . .
C65 C64 C60 173.0(17) . .
C64 C65 C66 171(2) . .
C65 C66 C70 124.1(17) . .
C67 C66 C65 120.5(15) . .
C67 C66 C70 114.6(14) . .
C66 C67 H67 117.5 . .
C66 C67 C68 125.0(16) . .
C68 C67 H67 117.5 . .
C67 C68 H68 121.1 . .
N6 C68 C67 117.9(15) . .
N6 C68 H68 121.1 . .
C70 C69 H69 117.7 . .
N6 C69 H69 117.7 . .
N6 C69 C70 124.5(13) . .
C66 C70 H70 120.2 . .
C69 C70 C66 119.5(15) . .
C69 C70 H70 120.2 . .
H71A C71 H71B 107.3 . .
O1 C71 H71A 108.2 . .
O1 C71 H71B 108.2 . .
O2 C71 H71A 108.2 . .
O2 C71 H71B 108.2 . .
O2 C71 O1 116.5(14) . .
H72A C72 H72B 109.5 . .
H72A C72 H72C 109.5 . .
H72B C72 H72C 109.5 . .
O2 C72 H72A 109.5 . .
O2 C72 H72B 109.5 . .
O2 C72 H72C 109.5 . .
H73A C73 H73B 108.0 . .
O3 C73 H73A 109.5 . .
O3 C73 H73B 109.5 . .
O4 C73 H73A 109.5 . .
O4 C73 H73B 109.5 . .
O4 C73 O3 110.9(11) . .
H74A C74 H74B 109.5 . .
H74A C74 H74C 109.5 . .
H74B C74 H74C 109.5 . .
O4 C74 H74A 109.5 . .
O4 C74 H74B 109.5 . .
O4 C74 H74C 109.5 . .
H75A C75 H75B 105.9 . .
H75C C75 H75D 112.1 . .
O5 C75 H75A 105.1 . .
O5 C75 H75B 105.1 . .
O5 C75 H75C 115.0 . .
O5 C75 H75D 115.0 . .
O5 C75 O6B 81.5(15) . .
O6A C75 H75A 105.1 . .
O6A C75 H75B 105.1 . .
O6A C75 O5 128.6(17) . .
O6B C75 H75C 115.0 . .
O6B C75 H75D 115.0 . .
H76A C76 H76B 109.5 . .
H76A C76 H76C 109.5 . .
H76B C76 H76C 109.5 . .
H76D C76 H76E 109.5 . .
H76D C76 H76F 109.5 . .
H76E C76 H76F 109.5 . .
O6A C76 H76A 109.5 . .
O6A C76 H76B 109.5 . .
O6A C76 H76C 109.5 . .
O6B C76 H76D 109.5 . .
O6B C76 H76E 109.5 . .
O6B C76 H76F 109.5 . .
H77A C77 H77B 110.5 . .
H77C C77 H77D 105.7 . .
O8A C77 H77A 113.2 . .
O8A C77 H77B 113.2 . .
O7 C77 H77A 113.2 . .
O7 C77 H77B 113.2 . .
O7 C77 H77C 104.6 . .
O7 C77 H77D 104.6 . .
O7 C77 O8A 93(2) . .
O7 C77 O8B 130.8(17) . .
O8B C77 H77C 104.6 . .
O8B C77 H77D 104.6 . .
H78A C78A H78B 109.5 . .
H78A C78A H78C 109.5 . .
H78B C78A H78C 109.5 . .
O8A C78A H78A 109.5 . .
O8A C78A H78B 109.5 . .
O8A C78A H78C 109.5 . .
C78A O8A C77 108(2) . .
N1 Fe1 N2 177.7(5) . .
N1 Fe1 N3 91.8(5) . .
N1 Fe1 N4 89.7(5) . .
N1 Fe1 N5 89.5(5) . 3_546
N1 Fe1 N6 91.6(5) . 3_454
N2 Fe1 N3 89.8(5) . .
N2 Fe1 N4 88.7(4) . .
N2 Fe1 N5 88.8(5) . 3_546
N2 Fe1 N6 90.1(5) . 3_454
N3 Fe1 N6 89.0(4) . 3_454
N4 Fe1 N3 178.5(5) . .
N4 Fe1 N5 88.0(4) . 3_546
N4 Fe1 N6 91.2(4) . 3_454
N5 Fe1 N3 91.7(4) 3_546 .
N5 Fe1 N6 178.6(5) 3_546 3_454
C1 N1 Fe1 173.6(15) . .
C2 N2 Fe1 173.1(11) . .
C3 N3 Fe1 121.7(10) . .
C7 N3 C3 117.9(13) . .
C7 N3 Fe1 120.2(12) . .
C37 N4 Fe1 121.0(8) . .
C41 N4 C37 115.2(9) . .
C41 N4 Fe1 122.8(8) . .
C34 N5 C35 119.2(10) . .
C34 N5 Fe1 119.3(9) . 3_454
C35 N5 Fe1 121.1(8) . 3_454
C68 N6 Fe1 117.1(10) . 3_546
C69 N6 C68 118.3(10) . .
C69 N6 Fe1 124.5(9) . 3_546
C15 O1 C71 119.2(11) . .
C71 O2 C72 116.9(19) . .
C21 O3 C73 119.7(10) . .
C73 O4 C74 117.4(13) . .
C49 O5 C75 113.4(13) . .
C77 O7 C55 120.4(14) . .
C75 O6A C76 115(2) . .
C76 O6B C75 102.4(17) . .
H78D C78B H78E 109.5 . .
H78D C78B H78F 109.5 . .
H78E C78B H78F 109.5 . .
O8B C78B H78D 109.5 . .
O8B C78B H78E 109.5 . .
O8B C78B H78F 109.5 . .
C77 O8B C78B 110(3) . .
C1 B1 H1A 109.5 . .
C1 B1 H1B 109.5 . .
C1 B1 H1C 109.5 . .
H1A B1 H1B 109.5 . .
H1A B1 H1C 109.5 . .
H1B B1 H1C 109.5 . .

loop_
_geom_bond_atom_site_label_1
_geom_bond_atom_site_label_2
_geom_bond_distance
_geom_bond_site_symmetry_2
B2 H2A 0.9800 .
B2 H2B 0.9800 .
B2 H2C 0.9800 .
B2 C2 1.57(2) .
C1 N1 1.14(2) .
C1 B1 1.66(2) .
C2 N2 1.138(16) .
C3 H3 0.9500 .
C3 C4 1.335(19) .
C3 N3 1.391(17) .
C4 H4 0.9500 .
C4 C5 1.36(2) .
C5 C6 1.42(2) .
C5 C8 1.41(2) .
C6 H6 0.9500 .
C6 C7 1.302(19) .
C7 H7 0.9500 .
C7 N3 1.325(17) .
C8 C9 1.25(2) .
C9 C10 1.44(2) .
C10 C11 1.38(2) .
C10 C19 1.41(2) .
C11 H11 0.9500 .
C11 C12 1.378(19) .
C12 C13 1.40(2) .
C12 C17 1.458(16) .
C13 H13 0.9500 .
C13 C14 1.333(18) .
C14 H14 0.9500 .
C14 C15 1.457(17) .
C15 C16 1.377(18) .
C15 O1 1.406(14) .
C16 C17 1.387(16) .
C16 C20 1.466(16) .
C17 C18 1.408(18) .
C18 H18 0.9500 .
C18 C19 1.322(17) .
C19 H19 0.9500 .
C20 C21 1.366(16) .
C20 C29 1.444(15) .
C21 C22 1.417(16) .
C21 O3 1.371(13) .
C22 H22 0.9500 .
C22 C23 1.408(17) .
C23 H23 0.9500 .
C23 C24 1.378(18) .
C24 C25 1.445(17) .
C24 C29 1.448(17) .
C25 H25 0.9500 .
C25 C26 1.392(19) .
C26 C27 1.438(18) .
C26 C30 1.435(19) .
C27 H27 0.9500 .
C27 C28 1.361(15) .
C28 H28 0.9500 .
C28 C29 1.376(16) .
C30 C31 1.225(18) .
C31 C32 1.403(18) .
C32 C33 1.359(16) .
C32 C36 1.409(17) .
C33 H33 0.9500 .
C33 C34 1.349(15) .
C34 H34 0.9500 .
C34 N5 1.346(14) .
C35 H35 0.9500 .
C35 C36 1.422(15) .
C35 N5 1.355(14) .
C36 H36 0.9500 .
C37 H37 0.9500 .
C37 C38 1.367(15) .
C37 N4 1.399(14) .
C38 H38 0.9500 .
C38 C39 1.430(16) .
C39 C40 1.394(16) .
C39 C42 1.418(18) .
C40 H40 0.9500 .
C40 C41 1.372(15) .
C41 H41 0.9500 .
C41 N4 1.336(13) .
C42 C43 1.170(17) .
C43 C44 1.50(2) .
C44 C45 1.372(19) .
C44 C53 1.390(18) .
C45 H45 0.9500 .
C45 C46 1.417(16) .
C46 C47 1.390(17) .
C46 C51 1.439(17) .
C47 H47 0.9500 .
C47 C48 1.340(17) .
C48 H48 0.9500 .
C48 C49 1.379(19) .
C49 C50 1.279(17) .
C49 O5 1.442(11) .
C50 C51 1.461(16) .
C50 C54 1.52(2) .
C51 C52 1.418(17) .
C52 H52 0.9500 .
C52 C53 1.313(16) .
C53 H53 0.9500 .
C54 C55 1.32(2) .
C54 C63 1.464(17) .
C55 C56 1.33(3) .
C55 O7 1.399(14) .
C56 H56 0.9500 .
C56 C57 1.34(2) .
C57 H57 0.9500 .
C57 C58 1.43(2) .
C58 C59 1.428(18) .
C58 C63 1.379(19) .
C59 H59 0.9500 .
C59 C60 1.32(2) .
C60 C61 1.44(2) .
C60 C64 1.54(2) .
C61 H61 0.9500 .
C61 C62 1.326(16) .
C62 H62 0.9500 .
C62 C63 1.47(2) .
C64 C65 1.109(16) .
C65 C66 1.41(2) .
C66 C67 1.32(2) .
C66 C70 1.44(2) .
C67 H67 0.9500 .
C67 C68 1.419(19) .
C68 H68 0.9500 .
C68 N6 1.385(17) .
C69 H69 0.9500 .
C69 C70 1.375(16) .
C69 N6 1.302(16) .
C70 H70 0.9500 .
C71 H71A 0.9900 .
C71 H71B 0.9900 .
C71 O1 1.411(17) .
C71 O2 1.378(19) .
C72 H72A 0.9800 .
C72 H72B 0.9800 .
C72 H72C 0.9800 .
C72 O2 1.50(3) .
C73 H73A 0.9900 .
C73 H73B 0.9900 .
C73 O3 1.415(15) .
C73 O4 1.397(16) .
C74 H74A 0.9800 .
C74 H74B 0.9800 .
C74 H74C 0.9800 .
C74 O4 1.453(17) .
C75 H75A 0.9900 .
C75 H75B 0.9900 .
C75 H75C 0.9900 .
C75 H75D 0.9900 .
C75 O5 1.53(3) .
C75 O6A 1.38(3) .
C75 O6B 1.63(3) .
C76 H76A 0.9800 .
C76 H76B 0.9800 .
C76 H76C 0.9800 .
C76 H76D 0.9800 .
C76 H76E 0.9800 .
C76 H76F 0.9800 .
C76 O6A 1.42(2) .
C76 O6B 1.390(19) .
C77 H77A 0.9900 .
C77 H77B 0.9900 .
C77 H77C 0.9900 .
C77 H77D 0.9900 .
C77 O8A 1.44(2) .
C77 O7 1.384(18) .
C77 O8B 1.39(2) .
C78A H78A 0.9800 .
C78A H78B 0.9800 .
C78A H78C 0.9800 .
C78A O8A 1.43(3) .
Fe1 N1 1.890(14) .
Fe1 N2 1.960(15) .
Fe1 N3 2.003(11) .
Fe1 N4 1.989(9) .
Fe1 N5 2.000(8) 3_546
Fe1 N6 2.012(9) 3_454
C78B H78D 0.9800 .
C78B H78E 0.9800 .
C78B H78F 0.9800 .
C78B O8B 1.47(3) .
B1 H1A 0.9800 .
B1 H1B 0.9800 .
B1 H1C 0.9800 .

loop_
_smtbx_masks_void_nr
_smtbx_masks_void_average_x
_smtbx_masks_void_average_y
_smtbx_masks_void_average_z
_smtbx_masks_void_volume
_smtbx_masks_void_count_electrons
1 0.000 0.399 -0.752 1345.9 299.4
2 0.219 0.255 0.133 63.2 18.4
3 0.281 0.755 0.867 63.2 16.2
4 0.500 0.899 -0.648 1345.9 299.4
5 0.719 0.755 0.133 63.2 18.4
6 0.781 0.255 0.867 63.2 16.2
